data_4510547
loop_
_publ_author_name
'Guzm\'an-Perc\'astegui, Edmundo'
'Zakharov, Lev N.'
'Alvarado-Rodr\'iguez, Jos\'e G.'
'Carnes, Matthew E.'
'Johnson, Darren W.'

_publ_section_title
;
 Synthesis of a Self-Assembled Hg(II)-Dithiocarbamate Metallomacrocycle
;
_journal_issue 5
_journal_name_full 'Crystal Growth &amp; Design'
_journal_page_first 2087
_journal_paper_doi 10.1021/cg401894h
_journal_volume 14
_journal_year 2014
_chemical_formula_sum 'C52 H60 Cl8 Hg2 N4 S10'
_chemical_formula_weight 1746.42
_chemical_name_systematic
;

 ?

;
_space_group_IT_number 2
_symmetry_cell_setting triclinic
_symmetry_space_group_name_Hall '-P 1'
_symmetry_space_group_name_H-M 'P -1'
_atom_sites_solution_hydrogens geom
_atom_sites_solution_primary direct
_atom_sites_solution_secondary difmap
_audit_creation_method SHELXLTL
_cell_angle_alpha 91.749(3)
_cell_angle_beta 93.012(2)
_cell_angle_gamma 111.296(2)
_cell_formula_units_Z 2
_cell_length_a 13.637(2)
_cell_length_b 14.171(2)
_cell_length_c 17.781(3)
_cell_measurement_reflns_used 6168
_cell_measurement_temperature 173(2)
_cell_measurement_theta_max 24.37
_cell_measurement_theta_min 2.30
_cell_volume 3192.6(8)
_computing_cell_refinement 'Bruker SAINT'
_computing_data_collection 'Bruker SMART'
_computing_data_reduction 'Bruker SAINT'
_computing_molecular_graphics 'Bruker SHELXTL'
_computing_publication_material 'Bruker SHELXTL'
_computing_structure_refinement 'Bruker SHELXTL'
_computing_structure_solution 'Bruker SHELXTL'
_diffrn_ambient_temperature 173(2)
_diffrn_measured_fraction_theta_full 0.990
_diffrn_measured_fraction_theta_max 0.990
_diffrn_measurement_device_type 'Bruker Apex CCD area detector'
_diffrn_measurement_method 'phi and omega scans'
_diffrn_radiation_monochromator graphite
_diffrn_radiation_source 'fine-focus sealed tube'
_diffrn_radiation_type MoK\a
_diffrn_radiation_wavelength 0.71073
_diffrn_reflns_av_R_equivalents 0.0455
_diffrn_reflns_av_sigmaI/netI 0.0680
_diffrn_reflns_limit_h_max 17
_diffrn_reflns_limit_h_min -17
_diffrn_reflns_limit_k_max 18
_diffrn_reflns_limit_k_min -18
_diffrn_reflns_limit_l_max 22
_diffrn_reflns_limit_l_min -22
_diffrn_reflns_number 35775
_diffrn_reflns_theta_full 27.00
_diffrn_reflns_theta_max 27.00
_diffrn_reflns_theta_min 1.15
_exptl_absorpt_coefficient_mu 5.504
_exptl_absorpt_correction_T_max 0.8099
_exptl_absorpt_correction_T_min 0.4547
_exptl_absorpt_correction_type multi-scan
_exptl_absorpt_process_details SADABS
_exptl_crystal_colour colorless
_exptl_crystal_density_diffrn 1.817
_exptl_crystal_density_method 'not measured'
_exptl_crystal_description block
_exptl_crystal_F_000 1712
_exptl_crystal_size_max 0.17
_exptl_crystal_size_mid 0.05
_exptl_crystal_size_min 0.04
_refine_diff_density_max 2.452
_refine_diff_density_min -1.438
_refine_diff_density_rms 0.149
_refine_ls_extinction_method none
_refine_ls_goodness_of_fit_ref 0.993
_refine_ls_hydrogen_treatment constr
_refine_ls_matrix_type full
_refine_ls_number_parameters 625
_refine_ls_number_reflns 13810
_refine_ls_number_restraints 8
_refine_ls_restrained_S_all 0.996
_refine_ls_R_factor_all 0.0752
_refine_ls_R_factor_gt 0.0497
_refine_ls_shift/su_max 0.001
_refine_ls_shift/su_mean 0.000
_refine_ls_structure_factor_coef Fsqd
_refine_ls_weighting_details 'calc w=1/[\s^2^(Fo^2^)+(0.0555P)^2^+0.0000P] where P=(Fo^2^+2Fc^2^)/3'
_refine_ls_weighting_scheme calc
_refine_ls_wR_factor_gt 0.1074
_refine_ls_wR_factor_ref 0.1165
_reflns_number_gt 9728
_reflns_number_total 13810
_reflns_threshold_expression >2sigma(I)
_cod_data_source_file cg401894h_si_002.cif
_cod_data_source_block dwj72
_cod_depositor_comments
;
The following automatic conversions were performed:

'_symmetry_cell_setting' value 'Triclinic' changed to 'triclinic'
according to
/usr/data/users/saulius/crontab/automatic-downloads/rss-feeds/ACS/lib/dictionaries/cif_core.dic
dictionary named 'cif_core.dic' version 2.4.2 from 2011-04-26.

Automatic conversion script
Id: cif_fix_values 2281 2013-09-26 08:29:07Z andrius 

 Adding full bibliography for 4510547.cif.
;
_cod_original_cell_volume 3192.8(8)
_cod_original_sg_symbol_H-M P-1
_cod_database_code 4510547

loop_
_symmetry_equiv_pos_as_xyz
'x, y, z'
'-x, -y, -z'

loop_
_atom_site_label
_atom_site_type_symbol
_atom_site_fract_x
_atom_site_fract_y
_atom_site_fract_z
_atom_site_U_iso_or_equiv
_atom_site_adp_type
_atom_site_occupancy
_atom_site_symmetry_multiplicity
_atom_site_calc_flag
_atom_site_refinement_flags
_atom_site_disorder_assembly
_atom_site_disorder_group
Hg1 Hg 0.43691(2) 0.01113(2) 0.576319(15) 0.03562(9) Uani 1 1 d . . .
S1 S 0.31226(15) 0.07122(14) 0.66158(10) 0.0404(4) Uani 1 1 d . . .
S2 S 0.52154(14) 0.19749(13) 0.61168(9) 0.0347(4) Uani 1 1 d . . .
S3 S 0.32717(14) -0.01822(13) 0.44596(9) 0.0334(4) Uani 1 1 d . . .
S4 S 0.52140(14) 0.13760(13) 0.39069(10) 0.0346(4) Uani 1 1 d . . .
S5 S 0.40380(14) 0.32575(13) 0.50318(9) 0.0320(4) Uani 1 1 d . . .
N1 N 0.3975(4) 0.2706(4) 0.6867(3) 0.0356(14) Uani 1 1 d . . .
N2 N 0.3298(4) 0.1461(4) 0.3761(3) 0.0286(12) Uani 1 1 d . . .
C1 C 0.4094(5) 0.1896(5) 0.6555(3) 0.0314(15) Uani 1 1 d . . .
C2 C 0.4712(6) 0.3754(5) 0.6782(4) 0.0384(17) Uani 1 1 d . . .
H2A H 0.5309 0.3732 0.6497 0.046 Uiso 1 1 calc R . .
H2B H 0.5000 0.4077 0.7288 0.046 Uiso 1 1 calc R . .
C3 C 0.4199(6) 0.4383(5) 0.6382(4) 0.0346(16) Uani 1 1 d . . .
C4 C 0.4000(6) 0.5156(5) 0.6751(4) 0.0402(18) Uani 1 1 d . . .
H4A H 0.4201 0.5293 0.7275 0.048 Uiso 1 1 calc R . .
C5 C 0.3519(6) 0.5742(5) 0.6389(4) 0.045(2) Uani 1 1 d . . .
H5A H 0.3411 0.6279 0.6663 0.055 Uiso 1 1 calc R . .
C6 C 0.3195(6) 0.5553(5) 0.5634(4) 0.0454(19) Uani 1 1 d . . .
H6A H 0.2846 0.5942 0.5390 0.055 Uiso 1 1 calc R . .
C7 C 0.3387(5) 0.4779(5) 0.5231(4) 0.0326(15) Uani 1 1 d . . .
C8 C 0.3861(5) 0.4206(5) 0.5611(4) 0.0337(16) Uani 1 1 d . . .
C9 C 0.3152(6) 0.4456(5) 0.4435(4) 0.0357(16) Uani 1 1 d . . .
C10 C 0.3466(6) 0.3643(5) 0.4250(4) 0.0332(16) Uani 1 1 d . . .
C11 C 0.3373(6) 0.3213(5) 0.3524(4) 0.0333(16) Uani 1 1 d . . .
C12 C 0.2913(6) 0.3620(5) 0.2970(4) 0.0376(17) Uani 1 1 d . . .
H12A H 0.2829 0.3348 0.2466 0.045 Uiso 1 1 calc R . .
C13 C 0.2573(6) 0.4415(6) 0.3131(4) 0.0455(19) Uani 1 1 d . . .
H13A H 0.2261 0.4671 0.2737 0.055 Uiso 1 1 calc R . .
C14 C 0.2684(6) 0.4838(5) 0.3860(4) 0.0424(18) Uani 1 1 d . . .
H14A H 0.2447 0.5378 0.3966 0.051 Uiso 1 1 calc R . .
C15 C 0.3797(5) 0.2403(5) 0.3346(4) 0.0312(15) Uani 1 1 d . . .
H15A H 0.4567 0.2670 0.3474 0.037 Uiso 1 1 calc R . .
H15B H 0.3680 0.2227 0.2797 0.037 Uiso 1 1 calc R . .
C16 C 0.3880(5) 0.0940(5) 0.4023(3) 0.0280(14) Uani 1 1 d . . .
C17 C 0.3065(6) 0.2635(6) 0.7314(4) 0.0455(19) Uani 1 1 d . . .
H17A H 0.3269 0.3237 0.7669 0.055 Uiso 1 1 calc R . .
H17B H 0.2891 0.2027 0.7616 0.055 Uiso 1 1 calc R . .
C18 C 0.2102(7) 0.2572(7) 0.6836(5) 0.062(2) Uani 1 1 d . . .
H18A H 0.2042 0.2135 0.6378 0.074 Uiso 1 1 calc R . .
H18B H 0.2192 0.3259 0.6672 0.074 Uiso 1 1 calc R . .
C19 C 0.1086(9) 0.2160(8) 0.7228(6) 0.087(3) Uani 1 1 d . . .
H19A H 0.0501 0.2174 0.6880 0.105 Uiso 1 1 calc R . .
H19B H 0.0949 0.1442 0.7330 0.105 Uiso 1 1 calc R . .
C20 C 0.1071(10) 0.2695(9) 0.7926(7) 0.113(5) Uani 1 1 d . . .
H20A H 0.0401 0.2355 0.8153 0.170 Uiso 1 1 calc R . .
H20B H 0.1146 0.3394 0.7827 0.170 Uiso 1 1 calc R . .
H20C H 0.1656 0.2701 0.8273 0.170 Uiso 1 1 calc R . .
C21 C 0.2151(5) 0.1103(5) 0.3826(4) 0.0348(16) Uani 1 1 d . . .
H21A H 0.1929 0.1695 0.3839 0.042 Uiso 1 1 calc R . .
H21B H 0.1983 0.0767 0.4308 0.042 Uiso 1 1 calc R . .
C22 C 0.1534(6) 0.0373(7) 0.3187(4) 0.052(2) Uani 1 1 d . . .
H22A H 0.0806 0.0023 0.3336 0.062 Uiso 1 1 calc R . .
H22B H 0.1851 -0.0148 0.3118 0.062 Uiso 1 1 calc R . .
C23 C 0.1476(8) 0.0831(8) 0.2439(5) 0.076(3) Uani 1 1 d . . .
H23A H 0.1194 0.1377 0.2513 0.091 Uiso 1 1 calc R . .
H23B H 0.2201 0.1148 0.2275 0.091 Uiso 1 1 calc R . .
C24 C 0.0820(10) 0.0115(12) 0.1824(7) 0.148(7) Uani 1 1 d . . .
H24A H 0.0851 0.0476 0.1359 0.223 Uiso 1 1 calc R . .
H24B H 0.0088 -0.0171 0.1962 0.223 Uiso 1 1 calc R . .
H24C H 0.1087 -0.0433 0.1743 0.223 Uiso 1 1 calc R . .
Hg1' Hg 0.49462(2) 0.43018(2) 0.072965(15) 0.03789(9) Uani 1 1 d . . .
S1' S 0.51534(14) 0.29226(13) 0.16334(9) 0.0357(4) Uani 1 1 d . . .
S2' S 0.68643(15) 0.45981(14) 0.09975(11) 0.0427(5) Uani 1 1 d . . .
S3' S 0.42119(14) 0.32082(13) -0.05148(9) 0.0347(4) Uani 1 1 d . . .
S4' S 0.61438(14) 0.47488(13) -0.11266(9) 0.0340(4) Uani 1 1 d . . .
S5' S 0.59635(14) 0.16457(13) 0.01791(9) 0.0321(4) Uani 1 1 d . . .
N1' N 0.7148(4) 0.3033(4) 0.1625(3) 0.0311(13) Uani 1 1 d . . .
N2' N 0.5512(4) 0.2779(4) -0.1415(3) 0.0258(12) Uani 1 1 d . . .
C1' C 0.6463(6) 0.3460(5) 0.1449(3) 0.0337(16) Uani 1 1 d . . .
C2' C 0.6828(6) 0.2012(5) 0.1928(4) 0.0362(16) Uani 1 1 d . . .
H2'A H 0.6058 0.1750 0.1983 0.043 Uiso 1 1 calc R . .
H2'B H 0.7187 0.2063 0.2434 0.043 Uiso 1 1 calc R . .
C3' C 0.7096(5) 0.1271(5) 0.1420(4) 0.0323(15) Uani 1 1 d . . .
C4' C 0.7691(6) 0.0730(5) 0.1707(4) 0.0400(18) Uani 1 1 d . . .
H4'A H 0.7946 0.0845 0.2222 0.048 Uiso 1 1 calc R . .
C5' C 0.7921(6) 0.0029(6) 0.1260(4) 0.0464(19) Uani 1 1 d . . .
H5'A H 0.8327 -0.0330 0.1472 0.056 Uiso 1 1 calc R . .
C6' C 0.7563(6) -0.0152(5) 0.0507(4) 0.0426(18) Uani 1 1 d . . .
H6'A H 0.7718 -0.0637 0.0203 0.051 Uiso 1 1 calc R . .
C7' C 0.6974(5) 0.0384(5) 0.0197(4) 0.0313(15) Uani 1 1 d . . .
C8' C 0.6732(5) 0.1080(5) 0.0665(3) 0.0311(15) Uani 1 1 d . . .
C9' C 0.6520(5) 0.0301(5) -0.0560(3) 0.0285(14) Uani 1 1 d . . .
C10' C 0.5942(5) 0.0943(5) -0.0652(3) 0.0274(14) Uani 1 1 d . . .
C11' C 0.5431(5) 0.1005(5) -0.1336(3) 0.0293(15) Uani 1 1 d . . .
C12' C 0.5511(6) 0.0405(5) -0.1949(4) 0.0357(16) Uani 1 1 d . . .
H12B H 0.5177 0.0431 -0.2426 0.043 Uiso 1 1 calc R . .
C13' C 0.6080(6) -0.0233(5) -0.1865(4) 0.0427(19) Uani 1 1 d . . .
H13B H 0.6125 -0.0640 -0.2287 0.051 Uiso 1 1 calc R . .
C14' C 0.6578(6) -0.0285(5) -0.1183(4) 0.0379(17) Uani 1 1 d . . .
H14B H 0.6963 -0.0723 -0.1138 0.045 Uiso 1 1 calc R . .
C15' C 0.4829(5) 0.1702(4) -0.1410(4) 0.0282(14) Uani 1 1 d . . .
H15C H 0.4371 0.1509 -0.1883 0.034 Uiso 1 1 calc R . .
H15D H 0.4367 0.1609 -0.0986 0.034 Uiso 1 1 calc R . .
C16' C 0.5309(5) 0.3504(5) -0.1038(3) 0.0276(14) Uani 1 1 d . . .
C17' C 0.8279(6) 0.3523(6) 0.1486(5) 0.049(2) Uani 1 1 d . . .
H17C H 0.8338 0.3825 0.0987 0.059 Uiso 1 1 calc R . .
H17D H 0.8600 0.2999 0.1467 0.059 Uiso 1 1 calc R . .
C18' C 0.8893(7) 0.4342(7) 0.2081(5) 0.066(3) Uani 1 1 d . . .
H18C H 0.9591 0.4728 0.1896 0.079 Uiso 1 1 calc R . .
H18D H 0.8517 0.4817 0.2139 0.079 Uiso 1 1 calc R . .
C19' C 0.9057(8) 0.3985(8) 0.2825(5) 0.076(3) Uani 1 1 d . . .
H19C H 0.9459 0.3531 0.2773 0.091 Uiso 1 1 calc R . .
H19D H 0.8362 0.3581 0.3006 0.091 Uiso 1 1 calc R . .
C20' C 0.9656(8) 0.4849(9) 0.3424(5) 0.092(4) Uani 1 1 d . . .
H20D H 0.9756 0.4555 0.3901 0.138 Uiso 1 1 calc R . .
H20E H 0.9246 0.5282 0.3501 0.138 Uiso 1 1 calc R . .
H20F H 1.0346 0.5255 0.3250 0.138 Uiso 1 1 calc R . .
C21' C 0.6385(5) 0.3008(5) -0.1920(3) 0.0305(15) Uani 1 1 d . . .
H21C H 0.6451 0.3637 -0.2176 0.037 Uiso 1 1 calc R . .
H21D H 0.6205 0.2451 -0.2314 0.037 Uiso 1 1 calc R . .
C22' C 0.7443(5) 0.3140(5) -0.1528(4) 0.0370(17) Uani 1 1 d . . .
H22C H 0.7382 0.2523 -0.1258 0.044 Uiso 1 1 calc R . .
H22D H 0.7650 0.3719 -0.1151 0.044 Uiso 1 1 calc R . .
C23' C 0.8288(6) 0.3330(6) -0.2088(5) 0.051(2) Uani 1 1 d . . .
H23C H 0.8317 0.3929 -0.2372 0.061 Uiso 1 1 calc R . .
H23D H 0.8979 0.3496 -0.1805 0.061 Uiso 1 1 calc R . .
C24' C 0.8122(8) 0.2450(9) -0.2645(6) 0.097(4) Uani 1 1 d . . .
H24D H 0.8685 0.2641 -0.2996 0.146 Uiso 1 1 calc R . .
H24E H 0.7438 0.2276 -0.2928 0.146 Uiso 1 1 calc R . .
H24F H 0.8137 0.1864 -0.2374 0.146 Uiso 1 1 calc R . .
C1S C 0.1158(9) 0.8445(11) 0.5583(7) 0.158(7) Uani 1 1 d D . .
H1SA H 0.1596 0.9175 0.5527 0.189 Uiso 1 1 calc R A 1
C2S C 0.0562(10) 0.8030(9) 0.4866(8) 0.143(6) Uiso 0.260(7) 1 d PD B 2
H2SA H 0.0761 0.8526 0.4460 0.171 Uiso 0.260(7) 1 calc PR B 2
Cl3A Cl -0.0808(13) 0.7584(16) 0.4996(11) 0.178(9) Uiso 0.260(7) 1 d PD B 2
Cl4A Cl 0.069(3) 0.6828(19) 0.4593(18) 0.287(16) Uiso 0.260(7) 1 d PD B 2
Cl1S Cl 0.0448(3) 0.8359(3) 0.63697(16) 0.1194(13) Uani 1 1 d D B .
Cl2S Cl 0.2041(3) 0.7719(3) 0.5630(3) 0.1328(15) Uani 1 1 d D B .
C2SA C 0.0562(10) 0.8030(9) 0.4866(8) 0.143(6) Uiso 0.740(7) 1 d PD B 1
H2SB H 0.1041 0.8097 0.4447 0.171 Uiso 0.740(7) 1 calc PR B 1
Cl3S Cl -0.0201(4) 0.8898(3) 0.4763(3) 0.1059(18) Uiso 0.740(7) 1 d PD B 1
Cl4S Cl -0.0363(4) 0.6794(4) 0.4879(3) 0.128(2) Uiso 0.740(7) 1 d PD B 1

loop_
_atom_site_aniso_label
_atom_site_aniso_U_11
_atom_site_aniso_U_22
_atom_site_aniso_U_33
_atom_site_aniso_U_23
_atom_site_aniso_U_13
_atom_site_aniso_U_12
Hg1 0.04452(18) 0.03658(16) 0.03244(15) -0.00075(12) 0.00562(12) 0.02259(14)
S1 0.0448(11) 0.0416(11) 0.0371(10) 0.0005(8) 0.0142(8) 0.0172(9)
S2 0.0363(10) 0.0383(10) 0.0325(9) -0.0067(7) 0.0025(8) 0.0179(8)
S3 0.0392(10) 0.0273(9) 0.0318(9) 0.0027(7) 0.0022(8) 0.0099(8)
S4 0.0355(10) 0.0328(9) 0.0387(10) 0.0059(8) 0.0051(8) 0.0156(8)
S5 0.0420(10) 0.0325(9) 0.0274(8) -0.0022(7) 0.0046(7) 0.0208(8)
N1 0.040(4) 0.047(4) 0.027(3) -0.002(3) 0.010(3) 0.023(3)
N2 0.036(3) 0.030(3) 0.022(3) 0.004(2) 0.008(2) 0.014(3)
C1 0.039(4) 0.041(4) 0.021(3) -0.003(3) 0.003(3) 0.023(3)
C2 0.042(4) 0.039(4) 0.031(4) -0.013(3) 0.003(3) 0.012(4)
C3 0.047(4) 0.026(4) 0.032(4) -0.007(3) 0.007(3) 0.016(3)
C4 0.051(5) 0.034(4) 0.036(4) -0.010(3) 0.009(3) 0.015(4)
C5 0.052(5) 0.032(4) 0.056(5) -0.017(4) 0.010(4) 0.021(4)
C6 0.047(5) 0.033(4) 0.061(5) -0.009(4) 0.010(4) 0.021(4)
C7 0.037(4) 0.031(4) 0.032(4) 0.002(3) 0.010(3) 0.015(3)
C8 0.040(4) 0.029(4) 0.030(4) -0.006(3) 0.009(3) 0.009(3)
C9 0.039(4) 0.029(4) 0.045(4) 0.010(3) 0.015(3) 0.017(3)
C10 0.042(4) 0.030(4) 0.035(4) 0.006(3) 0.002(3) 0.021(3)
C11 0.042(4) 0.027(4) 0.036(4) 0.006(3) 0.010(3) 0.017(3)
C12 0.051(5) 0.032(4) 0.032(4) 0.004(3) -0.002(3) 0.018(4)
C13 0.059(5) 0.043(5) 0.042(4) 0.011(4) -0.001(4) 0.028(4)
C14 0.054(5) 0.034(4) 0.047(4) 0.006(3) 0.003(4) 0.025(4)
C15 0.036(4) 0.030(4) 0.027(3) 0.004(3) 0.008(3) 0.010(3)
C16 0.040(4) 0.026(3) 0.021(3) -0.003(3) 0.004(3) 0.015(3)
C17 0.059(5) 0.044(5) 0.043(4) 0.001(4) 0.018(4) 0.028(4)
C18 0.051(6) 0.069(6) 0.069(6) -0.001(5) 0.019(5) 0.025(5)
C19 0.088(8) 0.078(8) 0.098(8) 0.011(6) 0.033(7) 0.029(7)
C20 0.114(10) 0.097(9) 0.119(10) -0.018(8) 0.056(8) 0.021(8)
C21 0.033(4) 0.036(4) 0.043(4) 0.013(3) 0.014(3) 0.020(3)
C22 0.038(5) 0.064(6) 0.052(5) -0.001(4) -0.006(4) 0.018(4)
C23 0.059(6) 0.096(8) 0.070(7) 0.008(6) 0.000(5) 0.024(6)
C24 0.089(10) 0.193(16) 0.099(10) 0.026(10) -0.037(8) -0.020(10)
Hg1' 0.04737(19) 0.03449(16) 0.03601(16) -0.00184(12) 0.00973(13) 0.01930(14)
S1' 0.0414(11) 0.0335(10) 0.0323(9) 0.0020(7) 0.0132(8) 0.0123(8)
S2' 0.0408(11) 0.0340(10) 0.0481(11) 0.0073(8) 0.0056(9) 0.0068(9)
S3' 0.0335(10) 0.0354(10) 0.0345(9) -0.0068(7) 0.0113(8) 0.0112(8)
S4' 0.0361(10) 0.0296(9) 0.0359(9) -0.0039(7) 0.0102(8) 0.0108(8)
S5' 0.0393(10) 0.0347(9) 0.0258(8) -0.0045(7) 0.0025(7) 0.0182(8)
N1' 0.030(3) 0.034(3) 0.025(3) -0.009(2) 0.000(2) 0.008(3)
N2' 0.028(3) 0.032(3) 0.020(3) -0.004(2) 0.003(2) 0.015(2)
C1' 0.041(4) 0.037(4) 0.019(3) -0.011(3) 0.000(3) 0.010(3)
C2' 0.039(4) 0.041(4) 0.023(3) 0.003(3) 0.007(3) 0.007(3)
C3' 0.031(4) 0.032(4) 0.028(3) 0.005(3) 0.005(3) 0.004(3)
C4' 0.043(4) 0.036(4) 0.039(4) 0.010(3) -0.006(3) 0.011(4)
C5' 0.059(5) 0.045(5) 0.045(5) 0.008(4) 0.004(4) 0.031(4)
C6' 0.054(5) 0.029(4) 0.048(4) 0.004(3) 0.012(4) 0.017(4)
C7' 0.032(4) 0.021(3) 0.042(4) 0.007(3) 0.009(3) 0.009(3)
C8' 0.031(4) 0.033(4) 0.025(3) 0.004(3) 0.004(3) 0.007(3)
C9' 0.030(4) 0.026(3) 0.029(3) -0.001(3) 0.006(3) 0.009(3)
C10' 0.029(4) 0.025(3) 0.026(3) -0.002(3) 0.002(3) 0.008(3)
C11' 0.035(4) 0.021(3) 0.029(3) -0.004(3) 0.000(3) 0.007(3)
C12' 0.044(4) 0.028(4) 0.034(4) -0.007(3) 0.003(3) 0.012(3)
C13' 0.069(5) 0.026(4) 0.035(4) -0.012(3) 0.004(4) 0.020(4)
C14' 0.049(5) 0.026(4) 0.037(4) -0.001(3) 0.004(3) 0.012(3)
C15' 0.029(4) 0.023(3) 0.031(3) -0.006(3) 0.001(3) 0.009(3)
C16' 0.033(4) 0.030(4) 0.020(3) -0.004(3) 0.000(3) 0.013(3)
C17' 0.032(4) 0.048(5) 0.060(5) -0.004(4) 0.003(4) 0.007(4)
C18' 0.050(6) 0.063(6) 0.067(6) -0.005(5) 0.006(5) 0.000(5)
C19' 0.070(7) 0.090(8) 0.054(6) -0.001(5) 0.007(5) 0.012(6)
C20' 0.071(7) 0.114(9) 0.064(7) -0.006(6) -0.015(6) 0.004(7)
C21' 0.036(4) 0.029(4) 0.030(3) 0.003(3) 0.015(3) 0.015(3)
C22' 0.028(4) 0.031(4) 0.052(4) -0.003(3) -0.005(3) 0.013(3)
C23' 0.031(4) 0.053(5) 0.070(6) 0.006(4) 0.016(4) 0.017(4)
C24' 0.069(7) 0.120(10) 0.107(9) -0.039(7) 0.035(6) 0.038(7)
C1S 0.088(10) 0.203(17) 0.116(11) 0.036(11) 0.022(9) -0.031(11)
Cl1S 0.102(2) 0.205(4) 0.0678(18) 0.000(2) 0.0074(17) 0.076(3)
Cl2S 0.077(2) 0.094(2) 0.244(5) 0.083(3) 0.049(3) 0.0396(19)

loop_
_atom_type_symbol
_atom_type_description
_atom_type_scat_dispersion_real
_atom_type_scat_dispersion_imag
_atom_type_scat_source
C C 0.0033 0.0016 'International Tables Vol C Tables 4.2.6.8 and 6.1.1.4'
H H 0.0000 0.0000 'International Tables Vol C Tables 4.2.6.8 and 6.1.1.4'
N N 0.0061 0.0033 'International Tables Vol C Tables 4.2.6.8 and 6.1.1.4'
S S 0.1246 0.1234 'International Tables Vol C Tables 4.2.6.8 and 6.1.1.4'
Hg Hg -2.3894 9.2266 'International Tables Vol C Tables 4.2.6.8 and 6.1.1.4'
Cl Cl 0.1484 0.1585 'International Tables Vol C Tables 4.2.6.8 and 6.1.1.4'

loop_
_geom_angle_atom_site_label_1
_geom_angle_atom_site_label_2
_geom_angle_atom_site_label_3
_geom_angle
_geom_angle_site_symmetry_1
_geom_angle_site_symmetry_3
S4 Hg1 S2 133.78(6) 2_656 .
S4 Hg1 S3 112.04(6) 2_656 .
S2 Hg1 S3 110.28(6) . .
S4 Hg1 S1 119.77(6) 2_656 .
S2 Hg1 S1 69.63(6) . .
S3 Hg1 S1 99.21(6) . .
S4 Hg1 Hg1 80.97(4) 2_656 2_656
S2 Hg1 Hg1 101.91(4) . 2_656
S3 Hg1 Hg1 63.94(4) . 2_656
S1 Hg1 Hg1 158.11(4) . 2_656
C1 S1 Hg1 83.1(2) . .
C1 S2 Hg1 88.5(2) . .
C16 S3 Hg1 103.1(2) . .
C16 S4 Hg1 100.9(2) . 2_656
C10 S5 C8 90.3(3) . .
C1 N1 C2 123.3(6) . .
C1 N1 C17 122.5(6) . .
C2 N1 C17 114.2(5) . .
C16 N2 C21 121.9(5) . .
C16 N2 C15 120.3(5) . .
C21 N2 C15 117.7(5) . .
N1 C1 S2 122.0(5) . .
N1 C1 S1 119.6(5) . .
S2 C1 S1 118.4(4) . .
N1 C2 C3 112.6(6) . .
N1 C2 H2A 109.1 . .
C3 C2 H2A 109.1 . .
N1 C2 H2B 109.1 . .
C3 C2 H2B 109.1 . .
H2A C2 H2B 107.8 . .
C4 C3 C8 115.8(7) . .
C4 C3 C2 121.9(6) . .
C8 C3 C2 122.2(6) . .
C3 C4 C5 122.6(7) . .
C3 C4 H4A 118.7 . .
C5 C4 H4A 118.7 . .
C6 C5 C4 120.4(6) . .
C6 C5 H5A 119.8 . .
C4 C5 H5A 119.8 . .
C5 C6 C7 119.3(7) . .
C5 C6 H6A 120.4 . .
C7 C6 H6A 120.4 . .
C8 C7 C6 118.7(6) . .
C8 C7 C9 111.8(6) . .
C6 C7 C9 129.5(7) . .
C7 C8 C3 123.2(6) . .
C7 C8 S5 113.5(5) . .
C3 C8 S5 123.3(5) . .
C14 C9 C10 118.3(6) . .
C14 C9 C7 129.8(6) . .
C10 C9 C7 111.9(6) . .
C11 C10 C9 123.9(6) . .
C11 C10 S5 123.5(5) . .
C9 C10 S5 112.6(5) . .
C12 C11 C10 115.9(6) . .
C12 C11 C15 122.2(6) . .
C10 C11 C15 121.8(6) . .
C11 C12 C13 122.1(6) . .
C11 C12 H12A 119.0 . .
C13 C12 H12A 119.0 . .
C14 C13 C12 121.0(7) . .
C14 C13 H13A 119.5 . .
C12 C13 H13A 119.5 . .
C13 C14 C9 118.8(7) . .
C13 C14 H14A 120.6 . .
C9 C14 H14A 120.6 . .
C11 C15 N2 113.2(5) . .
C11 C15 H15A 108.9 . .
N2 C15 H15A 108.9 . .
C11 C15 H15B 108.9 . .
N2 C15 H15B 108.9 . .
H15A C15 H15B 107.8 . .
N2 C16 S4 119.9(5) . .
N2 C16 S3 119.4(5) . .
S4 C16 S3 120.7(4) . .
N1 C17 C18 113.1(6) . .
N1 C17 H17A 109.0 . .
C18 C17 H17A 109.0 . .
N1 C17 H17B 109.0 . .
C18 C17 H17B 109.0 . .
H17A C17 H17B 107.8 . .
C17 C18 C19 114.1(8) . .
C17 C18 H18A 108.7 . .
C19 C18 H18A 108.7 . .
C17 C18 H18B 108.7 . .
C19 C18 H18B 108.7 . .
H18A C18 H18B 107.6 . .
C20 C19 C18 115.1(10) . .
C20 C19 H19A 108.5 . .
C18 C19 H19A 108.5 . .
C20 C19 H19B 108.5 . .
C18 C19 H19B 108.5 . .
H19A C19 H19B 107.5 . .
C19 C20 H20A 109.5 . .
C19 C20 H20B 109.5 . .
H20A C20 H20B 109.5 . .
C19 C20 H20C 109.5 . .
H20A C20 H20C 109.5 . .
H20B C20 H20C 109.5 . .
N2 C21 C22 113.0(6) . .
N2 C21 H21A 109.0 . .
C22 C21 H21A 109.0 . .
N2 C21 H21B 109.0 . .
C22 C21 H21B 109.0 . .
H21A C21 H21B 107.8 . .
C21 C22 C23 115.9(7) . .
C21 C22 H22A 108.3 . .
C23 C22 H22A 108.3 . .
C21 C22 H22B 108.3 . .
C23 C22 H22B 108.3 . .
H22A C22 H22B 107.4 . .
C24 C23 C22 115.5(9) . .
C24 C23 H23A 108.4 . .
C22 C23 H23A 108.4 . .
C24 C23 H23B 108.4 . .
C22 C23 H23B 108.4 . .
H23A C23 H23B 107.5 . .
C23 C24 H24A 109.5 . .
C23 C24 H24B 109.5 . .
H24A C24 H24B 109.5 . .
C23 C24 H24C 109.5 . .
H24A C24 H24C 109.5 . .
H24B C24 H24C 109.5 . .
S4' Hg1' S2' 132.05(6) 2_665 .
S4' Hg1' S3' 113.29(6) 2_665 .
S2' Hg1' S3' 110.85(6) . .
S4' Hg1' S1' 117.63(6) 2_665 .
S2' Hg1' S1' 69.99(6) . .
S3' Hg1' S1' 100.90(6) . .
S4' Hg1' Hg1' 79.54(4) 2_665 2_665
S2' Hg1' Hg1' 100.93(4) . 2_665
S3' Hg1' Hg1' 67.81(4) . 2_665
S1' Hg1' Hg1' 162.66(4) . 2_665
C1' S1' Hg1' 83.4(2) . .
C1' S2' Hg1' 87.5(2) . .
C16' S3' Hg1' 103.1(2) . .
C16' S4' Hg1' 101.9(2) . 2_665
C8' S5' C10' 91.3(3) . .
C1' N1' C2' 122.2(6) . .
C1' N1' C17' 121.6(6) . .
C2' N1' C17' 116.1(6) . .
C16' N2' C15' 122.3(5) . .
C16' N2' C21' 122.2(5) . .
C15' N2' C21' 115.3(5) . .
N1' C1' S1' 122.4(5) . .
N1' C1' S2' 120.0(5) . .
S1' C1' S2' 117.6(4) . .
N1' C2' C3' 112.1(5) . .
N1' C2' H2'A 109.2 . .
C3' C2' H2'A 109.2 . .
N1' C2' H2'B 109.2 . .
C3' C2' H2'B 109.2 . .
H2'A C2' H2'B 107.9 . .
C8' C3' C4' 117.5(6) . .
C8' C3' C2' 121.8(6) . .
C4' C3' C2' 120.7(6) . .
C5' C4' C3' 121.7(7) . .
C5' C4' H4'A 119.2 . .
C3' C4' H4'A 119.2 . .
C6' C5' C4' 120.5(7) . .
C6' C5' H5'A 119.8 . .
C4' C5' H5'A 119.8 . .
C5' C6' C7' 119.5(7) . .
C5' C6' H6'A 120.2 . .
C7' C6' H6'A 120.2 . .
C6' C7' C8' 119.0(6) . .
C6' C7' C9' 128.3(6) . .
C8' C7' C9' 112.6(6) . .
C3' C8' C7' 121.7(6) . .
C3' C8' S5' 126.2(5) . .
C7' C8' S5' 112.0(5) . .
C14' C9' C10' 117.9(6) . .
C14' C9' C7' 130.3(6) . .
C10' C9' C7' 111.7(5) . .
C11' C10' C9' 122.8(6) . .
C11' C10' S5' 124.9(5) . .
C9' C10' S5' 112.3(5) . .
C10' C11' C12' 117.4(6) . .
C10' C11' C15' 121.0(5) . .
C12' C11' C15' 121.6(6) . .
C13' C12' C11' 120.3(6) . .
C13' C12' H12B 119.8 . .
C11' C12' H12B 119.8 . .
C14' C13' C12' 121.3(6) . .
C14' C13' H13B 119.3 . .
C12' C13' H13B 119.3 . .
C13' C14' C9' 120.2(7) . .
C13' C14' H14B 119.9 . .
C9' C14' H14B 119.9 . .
N2' C15' C11' 113.4(5) . .
N2' C15' H15C 108.9 . .
C11' C15' H15C 108.9 . .
N2' C15' H15D 108.9 . .
C11' C15' H15D 108.9 . .
H15C C15' H15D 107.7 . .
N2' C16' S3' 120.6(5) . .
N2' C16' S4' 117.6(5) . .
S3' C16' S4' 121.7(4) . .
N1' C17' C18' 113.2(6) . .
N1' C17' H17C 108.9 . .
C18' C17' H17C 108.9 . .
N1' C17' H17D 108.9 . .
C18' C17' H17D 108.9 . .
H17C C17' H17D 107.7 . .
C19' C18' C17' 115.6(8) . .
C19' C18' H18C 108.4 . .
C17' C18' H18C 108.4 . .
C19' C18' H18D 108.4 . .
C17' C18' H18D 108.4 . .
H18C C18' H18D 107.4 . .
C18' C19' C20' 114.0(9) . .
C18' C19' H19C 108.8 . .
C20' C19' H19C 108.8 . .
C18' C19' H19D 108.8 . .
C20' C19' H19D 108.8 . .
H19C C19' H19D 107.7 . .
C19' C20' H20D 109.5 . .
C19' C20' H20E 109.5 . .
H20D C20' H20E 109.5 . .
C19' C20' H20F 109.5 . .
H20D C20' H20F 109.5 . .
H20E C20' H20F 109.5 . .
N2' C21' C22' 114.4(5) . .
N2' C21' H21C 108.7 . .
C22' C21' H21C 108.7 . .
N2' C21' H21D 108.7 . .
C22' C21' H21D 108.7 . .
H21C C21' H21D 107.6 . .
C21' C22' C23' 111.2(6) . .
C21' C22' H22C 109.4 . .
C23' C22' H22C 109.4 . .
C21' C22' H22D 109.4 . .
C23' C22' H22D 109.4 . .
H22C C22' H22D 108.0 . .
C24' C23' C22' 114.6(7) . .
C24' C23' H23C 108.6 . .
C22' C23' H23C 108.6 . .
C24' C23' H23D 108.6 . .
C22' C23' H23D 108.6 . .
H23C C23' H23D 107.6 . .
C23' C24' H24D 109.5 . .
C23' C24' H24E 109.5 . .
H24D C24' H24E 109.5 . .
C23' C24' H24F 109.5 . .
H24D C24' H24F 109.5 . .
H24E C24' H24F 109.5 . .
C2S C1S Cl1S 117.3(9) . .
C2S C1S Cl2S 100.3(9) . .
Cl1S C1S Cl2S 113.5(7) . .
C2S C1S H1SA 108.4 . .
Cl1S C1S H1SA 108.4 . .
Cl2S C1S H1SA 108.4 . .
C1S C2S Cl3A 109.7(12) . .
C1S C2S Cl4A 110.3(14) . .
Cl3A C2S Cl4A 99.5(14) . .
C1S C2S H2SA 112.2 . .
Cl3A C2S H2SA 112.2 . .
Cl4A C2S H2SA 112.2 . .

loop_
_geom_bond_atom_site_label_1
_geom_bond_atom_site_label_2
_geom_bond_distance
_geom_bond_site_symmetry_2
Hg1 S4 2.4536(17) 2_656
Hg1 S2 2.5121(18) .
Hg1 S3 2.6287(17) .
Hg1 S1 2.6752(18) .
Hg1 Hg1 3.3554(6) 2_656
S1 C1 1.730(7) .
S2 C1 1.722(7) .
S3 C16 1.733(6) .
S4 C16 1.722(7) .
S4 Hg1 2.4536(17) 2_656
S5 C10 1.755(7) .
S5 C8 1.761(6) .
N1 C1 1.326(8) .
N1 C2 1.478(9) .
N1 C17 1.483(8) .
N2 C16 1.342(8) .
N2 C21 1.470(8) .
N2 C15 1.498(8) .
C2 C3 1.494(10) .
C2 H2A 0.9900 .
C2 H2B 0.9900 .
C3 C4 1.376(9) .
C3 C8 1.410(9) .
C4 C5 1.386(10) .
C4 H4A 0.9500 .
C5 C6 1.378(10) .
C5 H5A 0.9500 .
C6 C7 1.402(9) .
C6 H6A 0.9500 .
C7 C8 1.379(9) .
C7 C9 1.456(9) .
C9 C14 1.400(9) .
C9 C10 1.403(9) .
C10 C11 1.391(9) .
C11 C12 1.388(9) .
C11 C15 1.494(9) .
C12 C13 1.392(9) .
C12 H12A 0.9500 .
C13 C14 1.388(10) .
C13 H13A 0.9500 .
C14 H14A 0.9500 .
C15 H15A 0.9900 .
C15 H15B 0.9900 .
C17 C18 1.500(11) .
C17 H17A 0.9900 .
C17 H17B 0.9900 .
C18 C19 1.511(12) .
C18 H18A 0.9900 .
C18 H18B 0.9900 .
C19 C20 1.440(14) .
C19 H19A 0.9900 .
C19 H19B 0.9900 .
C20 H20A 0.9800 .
C20 H20B 0.9800 .
C20 H20C 0.9800 .
C21 C22 1.504(10) .
C21 H21A 0.9900 .
C21 H21B 0.9900 .
C22 C23 1.510(11) .
C22 H22A 0.9900 .
C22 H22B 0.9900 .
C23 C24 1.481(14) .
C23 H23A 0.9900 .
C23 H23B 0.9900 .
C24 H24A 0.9800 .
C24 H24B 0.9800 .
C24 H24C 0.9800 .
Hg1' S4' 2.4541(17) 2_665
Hg1' S2' 2.511(2) .
Hg1' S3' 2.5945(17) .
Hg1' S1' 2.6510(18) .
Hg1' Hg1' 3.2883(7) 2_665
S1' C1' 1.722(7) .
S2' C1' 1.741(7) .
S3' C16' 1.729(6) .
S4' C16' 1.735(7) .
S4' Hg1' 2.4541(17) 2_665
S5' C8' 1.746(7) .
S5' C10' 1.750(6) .
N1' C1' 1.315(8) .
N1' C2' 1.478(8) .
N1' C17' 1.483(9) .
N2' C16' 1.329(7) .
N2' C15' 1.473(8) .
N2' C21' 1.477(7) .
C2' C3' 1.519(9) .
C2' H2'A 0.9900 .
C2' H2'B 0.9900 .
C3' C8' 1.390(9) .
C3' C4' 1.392(9) .
C4' C5' 1.387(10) .
C4' H4'A 0.9500 .
C5' C6' 1.384(10) .
C5' H5'A 0.9500 .
C6' C7' 1.396(9) .
C6' H6'A 0.9500 .
C7' C8' 1.411(9) .
C7' C9' 1.434(9) .
C9' C14' 1.387(9) .
C9' C10' 1.412(9) .
C10' C11' 1.390(8) .
C11' C12' 1.396(8) .
C11' C15' 1.501(9) .
C12' C13' 1.395(9) .
C12' H12B 0.9500 .
C13' C14' 1.375(9) .
C13' H13B 0.9500 .
C14' H14B 0.9500 .
C15' H15C 0.9900 .
C15' H15D 0.9900 .
C17' C18' 1.513(11) .
C17' H17C 0.9900 .
C17' H17D 0.9900 .
C18' C19' 1.466(12) .
C18' H18C 0.9900 .
C18' H18D 0.9900 .
C19' C20' 1.551(12) .
C19' H19C 0.9900 .
C19' H19D 0.9900 .
C20' H20D 0.9800 .
C20' H20E 0.9800 .
C20' H20F 0.9800 .
C21' C22' 1.514(9) .
C21' H21C 0.9900 .
C21' H21D 0.9900 .
C22' C23' 1.518(10) .
C22' H22C 0.9900 .
C22' H22D 0.9900 .
C23' C24' 1.511(12) .
C23' H23C 0.9900 .
C23' H23D 0.9900 .
C24' H24D 0.9800 .
C24' H24E 0.9800 .
C24' H24F 0.9800 .
C1S C2S 1.459(11) .
C1S Cl1S 1.725(11) .
C1S Cl2S 1.848(13) .
C1S H1SA 1.0000 .
C2S Cl3A 1.773(16) .
C2S Cl4A 1.829(18) .
C2S H2SA 1.0000 .

loop_
_geom_torsion_atom_site_label_1
_geom_torsion_atom_site_label_2
_geom_torsion_atom_site_label_3
_geom_torsion_atom_site_label_4
_geom_torsion
_geom_torsion_site_symmetry_1
S4 Hg1 S1 C1 133.2(2) 2_656
S2 Hg1 S1 C1 3.6(2) .
S3 Hg1 S1 C1 -104.7(2) .
Hg1 Hg1 S1 C1 -66.9(3) 2_656
S4 Hg1 S2 C1 -115.8(2) 2_656
S3 Hg1 S2 C1 89.0(2) .
S1 Hg1 S2 C1 -3.6(2) .
Hg1 Hg1 S2 C1 155.4(2) 2_656
S4 Hg1 S3 C16 -135.7(2) 2_656
S2 Hg1 S3 C16 25.2(2) .
S1 Hg1 S3 C16 96.8(2) .
Hg1 Hg1 S3 C16 -68.5(2) 2_656
C2 N1 C1 S2 8.4(9) .
C17 N1 C1 S2 -173.5(5) .
C2 N1 C1 S1 -174.1(5) .
C17 N1 C1 S1 4.0(9) .
Hg1 S2 C1 N1 -176.6(5) .
Hg1 S2 C1 S1 5.9(4) .
Hg1 S1 C1 N1 176.9(5) .
Hg1 S1 C1 S2 -5.6(3) .
C1 N1 C2 C3 117.0(7) .
C17 N1 C2 C3 -61.2(7) .
N1 C2 C3 C4 109.3(7) .
N1 C2 C3 C8 -68.9(8) .
C8 C3 C4 C5 -1.3(11) .
C2 C3 C4 C5 -179.6(7) .
C3 C4 C5 C6 1.4(12) .
C4 C5 C6 C7 -1.9(11) .
C5 C6 C7 C8 2.3(11) .
C5 C6 C7 C9 -178.1(7) .
C6 C7 C8 C3 -2.4(11) .
C9 C7 C8 C3 178.0(6) .
C6 C7 C8 S5 179.4(5) .
C9 C7 C8 S5 -0.2(8) .
C4 C3 C8 C7 1.8(10) .
C2 C3 C8 C7 -179.9(7) .
C4 C3 C8 S5 179.9(5) .
C2 C3 C8 S5 -1.9(10) .
C10 S5 C8 C7 0.4(6) .
C10 S5 C8 C3 -177.8(6) .
C8 C7 C9 C14 -179.5(7) .
C6 C7 C9 C14 0.8(13) .
C8 C7 C9 C10 -0.1(9) .
C6 C7 C9 C10 -179.7(7) .
C14 C9 C10 C11 2.2(11) .
C7 C9 C10 C11 -177.4(7) .
C14 C9 C10 S5 179.9(5) .
C7 C9 C10 S5 0.4(8) .
C8 S5 C10 C11 177.3(6) .
C8 S5 C10 C9 -0.4(6) .
C9 C10 C11 C12 -1.6(11) .
S5 C10 C11 C12 -179.1(5) .
C9 C10 C11 C15 175.1(6) .
S5 C10 C11 C15 -2.4(10) .
C10 C11 C12 C13 0.4(11) .
C15 C11 C12 C13 -176.3(7) .
C11 C12 C13 C14 0.2(12) .
C12 C13 C14 C9 0.3(12) .
C10 C9 C14 C13 -1.4(11) .
C7 C9 C14 C13 178.0(7) .
C12 C11 C15 N2 -122.1(7) .
C10 C11 C15 N2 61.4(9) .
C16 N2 C15 C11 -142.1(6) .
C21 N2 C15 C11 41.6(8) .
C21 N2 C16 S4 178.1(5) .
C15 N2 C16 S4 2.0(8) .
C21 N2 C16 S3 -0.6(8) .
C15 N2 C16 S3 -176.7(4) .
Hg1 S4 C16 N2 -167.4(4) 2_656
Hg1 S4 C16 S3 11.3(4) 2_656
Hg1 S3 C16 N2 -126.1(4) .
Hg1 S3 C16 S4 55.2(4) .
C1 N1 C17 C18 -83.5(9) .
C2 N1 C17 C18 94.8(8) .
N1 C17 C18 C19 160.8(7) .
C17 C18 C19 C20 55.8(13) .
C16 N2 C21 C22 -85.9(7) .
C15 N2 C21 C22 90.3(7) .
N2 C21 C22 C23 -73.7(9) .
C21 C22 C23 C24 -176.9(9) .
S4' Hg1' S1' C1' -135.3(2) 2_665
S2' Hg1' S1' C1' -7.4(2) .
S3' Hg1' S1' C1' 101.0(2) .
Hg1' Hg1' S1' C1' 53.3(3) 2_665
S4' Hg1' S2' C1' 116.9(2) 2_665
S3' Hg1' S2' C1' -87.1(2) .
S1' Hg1' S2' C1' 7.3(2) .
Hg1' Hg1' S2' C1' -157.3(2) 2_665
S4' Hg1' S3' C16' 132.0(2) 2_665
S2' Hg1' S3' C16' -28.8(2) .
S1' Hg1' S3' C16' -101.4(2) .
Hg1' Hg1' S3' C16' 64.9(2) 2_665
C2' N1' C1' S1' 6.1(8) .
C17' N1' C1' S1' -177.9(5) .
C2' N1' C1' S2' -172.8(4) .
C17' N1' C1' S2' 3.2(8) .
Hg1' S1' C1' N1' -167.5(5) .
Hg1' S1' C1' S2' 11.4(3) .
Hg1' S2' C1' N1' 167.0(5) .
Hg1' S2' C1' S1' -12.0(3) .
C1' N1' C2' C3' 119.1(7) .
C17' N1' C2' C3' -57.1(7) .
N1' C2' C3' C8' -56.4(8) .
N1' C2' C3' C4' 125.9(7) .
C8' C3' C4' C5' 0.3(10) .
C2' C3' C4' C5' 178.1(7) .
C3' C4' C5' C6' 0.2(12) .
C4' C5' C6' C7' 0.5(11) .
C5' C6' C7' C8' -1.7(10) .
C5' C6' C7' C9' -179.0(7) .
C4' C3' C8' C7' -1.6(10) .
C2' C3' C8' C7' -179.4(6) .
C4' C3' C8' S5' 179.3(5) .
C2' C3' C8' S5' 1.5(9) .
C6' C7' C8' C3' 2.3(10) .
C9' C7' C8' C3' 180.0(6) .
C6' C7' C8' S5' -178.4(5) .
C9' C7' C8' S5' -0.7(7) .
C10' S5' C8' C3' -179.9(6) .
C10' S5' C8' C7' 0.8(5) .
C6' C7' C9' C14' -3.1(12) .
C8' C7' C9' C14' 179.5(7) .
C6' C7' C9' C10' 177.6(7) .
C8' C7' C9' C10' 0.2(8) .
C14' C9' C10' C11' 0.2(10) .
C7' C9' C10' C11' 179.6(6) .
C14' C9' C10' S5' -179.0(5) .
C7' C9' C10' S5' 0.4(7) .
C8' S5' C10' C11' -179.9(6) .
C8' S5' C10' C9' -0.7(5) .
C9' C10' C11' C12' -0.4(10) .
S5' C10' C11' C12' 178.7(5) .
C9' C10' C11' C15' -179.7(6) .
S5' C10' C11' C15' -0.6(9) .
C10' C11' C12' C13' 0.4(10) .
C15' C11' C12' C13' 179.7(6) .
C11' C12' C13' C14' -0.3(11) .
C12' C13' C14' C9' 0.1(11) .
C10' C9' C14' C13' -0.1(10) .
C7' C9' C14' C13' -179.3(7) .
C16' N2' C15' C11' -137.8(6) .
C21' N2' C15' C11' 47.2(7) .
C10' C11' C15' N2' 73.8(8) .
C12' C11' C15' N2' -105.5(7) .
C15' N2' C16' S3' 0.0(8) .
C21' N2' C16' S3' 174.5(4) .
C15' N2' C16' S4' -177.1(4) .
C21' N2' C16' S4' -2.5(8) .
Hg1' S3' C16' N2' 136.0(5) .
Hg1' S3' C16' S4' -47.1(4) .
Hg1' S4' C16' N2' 160.1(4) 2_665
Hg1' S4' C16' S3' -16.9(4) 2_665
C1' N1' C17' C18' 80.2(9) .
C2' N1' C17' C18' -103.6(8) .
N1' C17' C18' C19' 70.0(10) .
C17' C18' C19' C20' -178.1(8) .
C16' N2' C21' C22' 85.6(7) .
C15' N2' C21' C22' -99.5(6) .
N2' C21' C22' C23' 177.7(6) .
C21' C22' C23' C24' -65.3(9) .
Cl1S C1S C2S Cl3A 3.2(16) .
Cl2S C1S C2S Cl3A 126.5(10) .
Cl1S C1S C2S Cl4A -105.4(16) .
Cl2S C1S C2S Cl4A 17.9(16) .
